data_2239177
loop_
_publ_author_name
'Sarojini, B. K.'
'Manjula, P. S.'
'Kaur, Manpreet'
'Anderson, Brian J.'
'Jasinski, Jerry P.'

_publ_section_title
;
 4-[(<i>E</i>)-(4-Chlorobenzylidene)amino]-3-methyl-1<i>H</i>-1,2,4-triazole-5(4<i>H</i>)-thione
;
_journal_coeditor_code QM2102
_journal_issue 1
_journal_name_full 'Acta Crystallographica Section E'
_journal_page_first o57
_journal_page_last o58
_journal_paper_doi 10.1107/S1600536813033527
_journal_volume 70
_journal_year 2014
_chemical_formula_iupac 'C10 H9 Cl N4 S'
_chemical_formula_moiety 'C10 H9 Cl N4 S'
_chemical_formula_sum 'C10 H9 Cl N4 S'
_chemical_formula_weight 252.72
_chemical_name_systematic
;
4-[(<i>E</i>)-(4-Chlorobenzylidene)amino]-3-methyl-1<i>H</i>-1,2,4-triazole-5(4<i>H</i>)-thione
;
_space_group_crystal_system triclinic
_space_group_IT_number 2
_space_group_name_Hall '-P 1'
_space_group_name_H-M_alt 'P -1'
_symmetry_space_group_name_Hall '-P 1'
_symmetry_space_group_name_H-M 'P -1'
_atom_sites_solution_hydrogens geom
_atom_sites_solution_primary direct
_audit_creation_method
;
  Olex2 1.2
  (compiled Apr 23 2013 17:54:37, GUI svn.r4466)
;
_cell_angle_alpha 92.778(7)
_cell_angle_beta 94.986(7)
_cell_angle_gamma 109.752(10)
_cell_formula_units_Z 2
_cell_length_a 7.0718(8)
_cell_length_b 7.2901(8)
_cell_length_c 11.8434(7)
_cell_measurement_reflns_used 1400
_cell_measurement_temperature 173(2)
_cell_measurement_theta_max 72.1800
_cell_measurement_theta_min 3.7562
_cell_volume 570.50(10)
_computing_cell_refinement 'CrysAlis PRO (Agilent, 2012)'
_computing_data_collection 'CrysAlis PRO (Agilent, 2012)'
_computing_data_reduction 'CrysAlis RED (Agilent, 2012)'
_computing_molecular_graphics 'OLEX2 (Dolomanov <i>et al.</i>, 2009)'
_computing_publication_material 'OLEX2 (Dolomanov <i>et al.</i>, 2009)'
_computing_structure_refinement 'SHELXL2012 (Sheldrick, 2008)'
_computing_structure_solution 'SUPERFLIP (Palatinus & Chapuis, 2007)'
_diffrn_ambient_temperature 173(2)
_diffrn_detector_area_resol_mean 16.0416
_diffrn_measured_fraction_theta_full 0.996
_diffrn_measured_fraction_theta_max 0.974
_diffrn_measurement_device_type 'Agilent Gemini EOS'
_diffrn_measurement_method '\w scans'
_diffrn_radiation_type CuK\a
_diffrn_radiation_wavelength 1.54184
_diffrn_reflns_av_R_equivalents 0.0303
_diffrn_reflns_limit_h_max 8
_diffrn_reflns_limit_h_min -8
_diffrn_reflns_limit_k_max 8
_diffrn_reflns_limit_k_min -8
_diffrn_reflns_limit_l_max 14
_diffrn_reflns_limit_l_min -10
_diffrn_reflns_number 3413
_diffrn_reflns_theta_full 67.684
_diffrn_reflns_theta_max 72.329
_diffrn_reflns_theta_min 3.759
_exptl_absorpt_coefficient_mu 4.490
_exptl_absorpt_correction_T_max 1.00000
_exptl_absorpt_correction_T_min 0.54363
_exptl_absorpt_correction_type multi-scan
_exptl_absorpt_process_details
;
(CrysAlis PRO and CrysAlis RED; Agilent, 2012)
;
_exptl_crystal_colour colourless
_exptl_crystal_density_diffrn 1.471
_exptl_crystal_description irregular
_exptl_crystal_F_000 260
_exptl_crystal_size_max 0.42
_exptl_crystal_size_mid 0.08
_exptl_crystal_size_min 0.06
_refine_diff_density_max 0.338
_refine_diff_density_min -0.391
_refine_ls_extinction_method none
_refine_ls_goodness_of_fit_ref 1.024
_refine_ls_hydrogen_treatment constr
_refine_ls_matrix_type full
_refine_ls_number_parameters 146
_refine_ls_number_reflns 2195
_refine_ls_number_restraints 0
_refine_ls_restrained_S_all 1.024
_refine_ls_R_factor_all 0.0503
_refine_ls_R_factor_gt 0.0431
_refine_ls_shift/su_max 0.000
_refine_ls_shift/su_mean 0.000
_refine_ls_structure_factor_coef Fsqd
_refine_ls_weighting_details 'w=1/[\s^2^(Fo^2^)+(0.0694P)^2^] where P=(Fo^2^+2Fc^2^)/3'
_refine_ls_weighting_scheme calc
_refine_ls_wR_factor_gt 0.1108
_refine_ls_wR_factor_ref 0.1202
_reflns_number_gt 1860
_reflns_number_total 2195
_reflns_threshold_expression I>2\s(I)
_cod_data_source_file qm2102sup1.cif
_cod_data_source_block I
_cod_database_code 2239177
_cod_database_fobs_code 2239177
_shelx_space_group_comment
;
The symmetry employed for this shelxl refinement is uniquely defined
by the following loop, which should always be used as a source of
symmetry information in preference to the above space-group names.
They are only intended as comments.
;

loop_
_space_group_symop_operation_xyz
'x, y, z'
'-x, -y, -z'

loop_
_atom_site_type_symbol
_atom_site_label
_atom_site_fract_x
_atom_site_fract_y
_atom_site_fract_z
_atom_site_U_iso_or_equiv
_atom_site_adp_type
_atom_site_calc_flag
_atom_site_occupancy
Cl Cl1 0.50541(9) 0.96033(9) 0.77738(5) 0.03752(19) Uani d 1
S S1 -0.33106(9) 0.64930(9) 0.16551(5) 0.03564(19) Uani d 1
N N1 0.0401(3) 0.4905(3) 0.27296(16) 0.0295(4) Uani d 1
N N2 -0.0729(3) 0.4344(3) 0.16664(15) 0.0287(4) Uani d 1
N N3 -0.1813(3) 0.2442(3) 0.00660(17) 0.0353(4) Uani d 1
N N4 -0.2891(3) 0.3680(3) 0.02140(16) 0.0317(4) Uani d 1
H H4 -0.3862 0.3696 -0.0271 0.038 Uiso calc 1
C C1 0.0775(3) 0.6667(3) 0.31206(19) 0.0311(5) Uani d 1
H H1 0.0364 0.7520 0.2684 0.037 Uiso calc 1
C C2 0.1852(3) 0.7342(3) 0.42579(19) 0.0289(5) Uani d 1
C C3 0.2005(3) 0.9179(3) 0.4726(2) 0.0320(5) Uani d 1
H H3 0.1460 0.9957 0.4301 0.038 Uiso calc 1
C C4 0.2955(3) 0.9876(3) 0.5816(2) 0.0318(5) Uani d 1
H H4A 0.3026 1.1095 0.6131 0.038 Uiso calc 1
C C5 0.3788(3) 0.8714(3) 0.64183(19) 0.0307(5) Uani d 1
C C6 0.3682(3) 0.6889(3) 0.5977(2) 0.0329(5) Uani d 1
H H6 0.4265 0.6136 0.6400 0.039 Uiso calc 1
C C7 0.2703(3) 0.6195(3) 0.4903(2) 0.0333(5) Uani d 1
H H7 0.2606 0.4959 0.4605 0.040 Uiso calc 1
C C8 -0.2301(3) 0.4851(3) 0.11732(19) 0.0291(5) Uani d 1
C C9 -0.0524(3) 0.2861(3) 0.0975(2) 0.0322(5) Uani d 1
C C10 0.1023(4) 0.1949(4) 0.1262(2) 0.0431(6) Uani d 1
H H10A 0.0590 0.1060 0.1837 0.065 Uiso calc 1
H H10B 0.2284 0.2949 0.1541 0.065 Uiso calc 1
H H10C 0.1195 0.1248 0.0594 0.065 Uiso calc 1

loop_
_atom_site_aniso_label
_atom_site_aniso_U_11
_atom_site_aniso_U_22
_atom_site_aniso_U_33
_atom_site_aniso_U_12
_atom_site_aniso_U_13
_atom_site_aniso_U_23
Cl1 0.0398(3) 0.0455(3) 0.0282(3) 0.0191(3) -0.0056(2) -0.0031(2)
S1 0.0364(3) 0.0421(3) 0.0329(3) 0.0242(3) -0.0099(2) -0.0080(2)
N1 0.0255(9) 0.0372(10) 0.0263(10) 0.0134(7) -0.0047(7) 0.0010(7)
N2 0.0270(9) 0.0321(9) 0.0274(10) 0.0132(7) -0.0046(7) -0.0007(7)
N3 0.0369(10) 0.0397(10) 0.0325(11) 0.0212(8) -0.0063(8) -0.0057(8)
N4 0.0318(10) 0.0394(10) 0.0272(10) 0.0198(8) -0.0066(8) -0.0030(8)
C1 0.0260(10) 0.0337(11) 0.0334(12) 0.0113(8) -0.0029(9) 0.0044(9)
C2 0.0208(10) 0.0344(11) 0.0296(12) 0.0087(8) -0.0020(8) 0.0007(9)
C3 0.0264(10) 0.0364(12) 0.0355(12) 0.0153(9) -0.0017(9) 0.0010(9)
C4 0.0282(10) 0.0353(11) 0.0339(12) 0.0152(9) -0.0004(9) -0.0041(9)
C5 0.0248(10) 0.0406(12) 0.0260(11) 0.0112(9) 0.0007(8) -0.0001(9)
C6 0.0331(11) 0.0350(11) 0.0328(12) 0.0155(9) -0.0015(9) 0.0064(9)
C7 0.0346(11) 0.0307(11) 0.0342(12) 0.0122(9) -0.0009(10) -0.0001(9)
C8 0.0284(10) 0.0330(11) 0.0269(11) 0.0138(8) -0.0036(8) 0.0003(9)
C9 0.0314(11) 0.0350(11) 0.0311(12) 0.0148(9) -0.0021(9) -0.0024(9)
C10 0.0420(14) 0.0460(14) 0.0481(16) 0.0288(12) -0.0086(12) -0.0060(12)

loop_
_atom_type_symbol
_atom_type_description
_atom_type_scat_dispersion_real
_atom_type_scat_dispersion_imag
_atom_type_scat_source
C C 0.0181 0.0091 'International Tables Vol C Tables 4.2.6.8 and 6.1.1.4'
H H 0.0000 0.0000 'International Tables Vol C Tables 4.2.6.8 and 6.1.1.4'
N N 0.0311 0.0180 'International Tables Vol C Tables 4.2.6.8 and 6.1.1.4'
S S 0.3331 0.5567 'International Tables Vol C Tables 4.2.6.8 and 6.1.1.4'
Cl Cl 0.3639 0.7018 'International Tables Vol C Tables 4.2.6.8 and 6.1.1.4'

loop_
_geom_angle_atom_site_label_1
_geom_angle_atom_site_label_2
_geom_angle_atom_site_label_3
_geom_angle
C1 N1 N2 116.28(19)
C8 N2 N1 131.27(18)
C8 N2 C9 108.25(18)
C9 N2 N1 119.99(18)
C9 N3 N4 103.61(18)
N3 N4 H4 122.9
C8 N4 N3 114.29(18)
C8 N4 H4 122.9
N1 C1 H1 120.1
N1 C1 C2 119.8(2)
C2 C1 H1 120.1
C3 C2 C1 118.6(2)
C3 C2 C7 118.7(2)
C7 C2 C1 122.6(2)
C2 C3 H3 119.3
C4 C3 C2 121.3(2)
C4 C3 H3 119.3
C3 C4 H4A 120.9
C5 C4 C3 118.2(2)
C5 C4 H4A 120.9
C4 C5 Cl1 118.70(18)
C4 C5 C6 122.1(2)
C6 C5 Cl1 119.20(18)
C5 C6 H6 120.4
C7 C6 C5 119.2(2)
C7 C6 H6 120.4
C2 C7 H7 119.8
C6 C7 C2 120.4(2)
C6 C7 H7 119.8
N2 C8 S1 129.63(17)
N4 C8 S1 127.48(17)
N4 C8 N2 102.87(18)
N2 C9 C10 122.4(2)
N3 C9 N2 110.94(19)
N3 C9 C10 126.6(2)
C9 C10 H10A 109.5
C9 C10 H10B 109.5
C9 C10 H10C 109.5
H10A C10 H10B 109.5
H10A C10 H10C 109.5
H10B C10 H10C 109.5

loop_
_geom_bond_atom_site_label_1
_geom_bond_atom_site_label_2
_geom_bond_distance
Cl1 C5 1.748(2)
S1 C8 1.689(2)
N1 N2 1.395(2)
N1 C1 1.275(3)
N2 C8 1.378(3)
N2 C9 1.379(3)
N3 N4 1.378(2)
N3 C9 1.301(3)
N4 H4 0.8600
N4 C8 1.333(3)
C1 H1 0.9300
C1 C2 1.463(3)
C2 C3 1.390(3)
C2 C7 1.402(3)
C3 H3 0.9300
C3 C4 1.390(3)
C4 H4A 0.9300
C4 C5 1.377(3)
C5 C6 1.381(3)
C6 H6 0.9300
C6 C7 1.379(3)
C7 H7 0.9300
C9 C10 1.484(3)
C10 H10A 0.9600
C10 H10B 0.9600
C10 H10C 0.9600

loop_
_geom_hbond_atom_site_label_D
_geom_hbond_atom_site_label_H
_geom_hbond_atom_site_label_A
_geom_hbond_site_symmetry_A
_geom_hbond_distance_DH
_geom_hbond_distance_HA
_geom_hbond_distance_DA
_geom_hbond_angle_DHA
N4 H4 S1 2_465 0.86 2.43 3.2926(19) 176.2
C1 H1 S1 . 0.93 2.62 3.199(2) 121.2

loop_
_geom_torsion_atom_site_label_1
_geom_torsion_atom_site_label_2
_geom_torsion_atom_site_label_3
_geom_torsion_atom_site_label_4
_geom_torsion
Cl1 C5 C6 C7 -179.28(17)
N1 N2 C8 S1 5.3(4)
N1 N2 C8 N4 -173.2(2)
N1 N2 C9 N3 174.80(19)
N1 N2 C9 C10 -6.5(3)
N1 C1 C2 C3 -171.5(2)
N1 C1 C2 C7 7.2(3)
N2 N1 C1 C2 176.53(18)
N3 N4 C8 S1 -177.92(17)
N3 N4 C8 N2 0.6(3)
N4 N3 C9 N2 -1.5(3)
N4 N3 C9 C10 179.8(2)
C1 N1 N2 C8 -35.9(3)
C1 N1 N2 C9 153.2(2)
C1 C2 C3 C4 178.0(2)
C1 C2 C7 C6 -179.2(2)
C2 C3 C4 C5 1.4(3)
C3 C2 C7 C6 -0.4(3)
C3 C4 C5 Cl1 178.09(17)
C3 C4 C5 C6 -0.8(3)
C4 C5 C6 C7 -0.4(4)
C5 C6 C7 C2 1.0(3)
C7 C2 C3 C4 -0.8(3)
C8 N2 C9 N3 2.0(3)
C8 N2 C9 C10 -179.3(2)
C9 N2 C8 S1 177.00(18)
C9 N2 C8 N4 -1.5(2)
C9 N3 N4 C8 0.5(3)
